data_7027447
loop_
_publ_author_name
'Co\,sar, Sultan'
'Janik, Matthias B. L.'
'Flock, Matthias'
'Freisinger, Eva'
'Farkas, Etelka'
'Lippert, Bernhard'

_publ_section_title
;
 Mono- and di-nuclear complexes of (trpy)MII (M = Pd, Pt) with the model 
 nucleobase 1-methylcytosine. Crystal structure and NMR solution studies
;
_journal_issue 14
_journal_name_full 'Journal of the Chemical Society, Dalton Transactions'
_journal_page_first 2329
_journal_paper_doi 10.1039/a902862e
_journal_year 1999
_chemical_formula_structural '[(terpyPd)(1-MeC-N3)](NO3)2 * 5H2O'
_chemical_formula_sum 'C20 H28 N8 O12 Pd'
_chemical_formula_weight 678.90
_chemical_name_systematic ?
_space_group_IT_number 9
_symmetry_cell_setting monoclinic
_symmetry_space_group_name_Hall 'C -2yc'
_symmetry_space_group_name_H-M 'C 1 c 1'
_atom_sites_solution_hydrogens geom
_atom_sites_solution_primary patterson
_atom_sites_solution_secondary difmap
_audit_creation_method SHELXL
_cell_angle_alpha 90.00
_cell_angle_beta 99.34(3)
_cell_angle_gamma 90.00
_cell_formula_units_Z 4
_cell_length_a 11.104(2)
_cell_length_b 10.193(2)
_cell_length_c 24.365(5)
_cell_measurement_reflns_used 7866
_cell_measurement_temperature 293(2)
_cell_measurement_theta_max 24.49
_cell_measurement_theta_min 3.37
_cell_volume 2721.1(9)
_computing_cell_refinement 'DENZO, SCALEPACK (Otwinowski, Minor, 1997)'
_computing_data_collection 'KappaCCD (Nonius BV, Netherlands)'
_computing_data_reduction 'DENZO, SCALEPACK (Otwinowski, Minor, 1997)'
_computing_molecular_graphics 'Siemens SHELXTL-PLUS(VMS)'
_computing_publication_material SHELXL-93
_computing_structure_refinement 'SHELXL-93 (Sheldrick, 1993)'
_computing_structure_solution 'SHELXS-86 (Sheldrick, 1990)'
_diffrn_ambient_temperature 293(2)
_diffrn_detector_area_resol_mean '19 vertical, 18 horizontal'
_diffrn_measurement_device Enraf-Nonius-KappaCCD
_diffrn_measurement_method
;
360 frames via \w-rotation (\D\w\=1\%) and two times 60s per frame
;
_diffrn_radiation_monochromator graphite
_diffrn_radiation_source 'fine-focus sealed tube'
_diffrn_radiation_type MoK\a
_diffrn_radiation_wavelength 0.71069
_diffrn_reflns_av_R_equivalents 0.0514
_diffrn_reflns_av_sigmaI/netI 0.0818
_diffrn_reflns_limit_h_max 12
_diffrn_reflns_limit_h_min -12
_diffrn_reflns_limit_k_max 11
_diffrn_reflns_limit_k_min -11
_diffrn_reflns_limit_l_max 28
_diffrn_reflns_limit_l_min -28
_diffrn_reflns_number 7866
_diffrn_reflns_theta_max 24.49
_diffrn_reflns_theta_min 3.37
_exptl_absorpt_coefficient_mu 0.758
_exptl_absorpt_correction_T_max 0.9112
_exptl_absorpt_correction_T_min 0.8332
_exptl_absorpt_correction_type SCALEPACK
_exptl_crystal_colour yellow
_exptl_crystal_density_diffrn 1.657
_exptl_crystal_description cube
_exptl_crystal_F_000 1384
_exptl_crystal_size_max 0.250
_exptl_crystal_size_mid 0.250
_exptl_crystal_size_min 0.125
_refine_diff_density_max 0.282
_refine_diff_density_min -0.274
_refine_diff_density_rms 0.060
_refine_ls_abs_structure_details 'Flack H D (1983), Acta Cryst. A39, 876-881'
_refine_ls_abs_structure_Flack 0.02(2)
_refine_ls_extinction_method none
_refine_ls_goodness_of_fit_all 0.912
_refine_ls_goodness_of_fit_obs 0.998
_refine_ls_hydrogen_treatment refU
_refine_ls_matrix_type full
_refine_ls_number_parameters 375
_refine_ls_number_reflns 4456
_refine_ls_number_restraints 2
_refine_ls_restrained_S_all 0.952
_refine_ls_restrained_S_obs 0.998
_refine_ls_R_factor_all 0.0585
_refine_ls_R_factor_obs 0.0366
_refine_ls_shift/esd_max 0.010
_refine_ls_shift/esd_mean 0.002
_refine_ls_structure_factor_coef Fsqd
_refine_ls_weighting_details 'w=1/[\s^2^(Fo^2^)+(0.0239P)^2^+0.0000P] where P=(Fo^2^+2Fc^2^)/3'
_refine_ls_weighting_scheme calc
_refine_ls_wR_factor_all 0.0705
_refine_ls_wR_factor_obs 0.0641
_reflns_number_observed 3427
_reflns_number_total 4461
_reflns_observed_criterion >2sigma(I)
_cod_data_source_file 902862Esup1.cif
_cod_data_source_block 1
_cod_depositor_comments
;
The following automatic conversions were performed:

'_refine_ls_weighting_scheme' value 'calc
w=1/[\s^2^(Fo^2^)+(0.0239P)^2^+0.0000P] where P=(Fo^2^+2Fc^2^)/3' was
changed to 'calc'. New tag '_refine_ls_weighting_details' was
created. The value of the new tag was set to
'w=1/[\s^2^(Fo^2^)+(0.0239P)^2^+0.0000P] where P=(Fo^2^+2Fc^2^)/3'.

Automatic conversion script
Id: cif_fix_values 3143 2015-03-26 13:38:13Z robertas 
;
_cod_original_sg_symbol_H-M Cc
_cod_database_code 7027447

loop_
_symmetry_equiv_pos_as_xyz
'x, y, z'
'x, -y, z+1/2'
'x+1/2, y+1/2, z'
'x+1/2, -y+1/2, z+1/2'

loop_
_atom_site_aniso_label
_atom_site_aniso_U_11
_atom_site_aniso_U_22
_atom_site_aniso_U_33
_atom_site_aniso_U_23
_atom_site_aniso_U_13
_atom_site_aniso_U_12
Pd1 0.0388(2) 0.0517(2) 0.0341(2) -0.0011(4) 0.00493(13) 0.0018(4)
N1 0.048(3) 0.075(4) 0.036(3) -0.006(3) 0.006(2) -0.002(3)
C1 0.071(4) 0.083(5) 0.086(5) -0.028(4) 0.005(4) -0.015(4)
C2 0.040(3) 0.082(5) 0.034(4) 0.005(4) 0.008(3) 0.005(3)
O2 0.055(2) 0.070(3) 0.058(3) -0.005(2) 0.011(2) -0.007(2)
N3 0.043(4) 0.050(4) 0.030(4) 0.003(3) 0.001(3) -0.003(3)
C4 0.047(4) 0.071(5) 0.048(4) -0.019(4) 0.006(3) 0.007(4)
N4 0.074(4) 0.062(4) 0.041(3) 0.009(3) 0.007(2) 0.000(3)
C5 0.073(6) 0.069(5) 0.049(5) 0.000(4) 0.012(4) -0.004(5)
C6 0.056(4) 0.088(7) 0.044(5) -0.005(5) -0.007(3) 0.007(4)
N1A 0.038(2) 0.039(3) 0.046(3) 0.000(2) 0.006(2) 0.006(2)
C2A 0.048(3) 0.040(3) 0.051(4) -0.003(3) 0.003(3) 0.003(3)
C3A 0.041(3) 0.070(4) 0.057(4) 0.000(3) -0.004(3) 0.001(3)
C4A 0.041(3) 0.062(5) 0.091(5) -0.018(4) 0.016(4) 0.005(3)
C5A 0.053(4) 0.068(5) 0.070(5) -0.007(4) 0.027(3) 0.003(3)
C6A 0.062(4) 0.059(4) 0.046(4) -0.007(3) 0.013(3) 0.004(3)
N1B 0.046(4) 0.048(4) 0.044(4) -0.009(3) 0.013(3) -0.002(3)
C2B 0.048(3) 0.033(4) 0.046(4) 0.002(3) -0.001(3) -0.006(3)
C3B 0.050(3) 0.061(5) 0.057(4) 0.001(3) -0.005(3) 0.004(3)
C4B 0.075(5) 0.048(5) 0.032(4) -0.006(4) 0.001(4) -0.006(4)
C5B 0.060(4) 0.065(5) 0.036(4) -0.004(3) 0.008(3) -0.007(4)
C6B 0.053(4) 0.039(4) 0.034(3) -0.001(2) 0.010(3) -0.001(3)
N1C 0.037(3) 0.045(3) 0.042(3) 0.003(2) 0.004(2) -0.003(2)
C2C 0.044(3) 0.048(3) 0.038(3) 0.005(3) 0.009(3) -0.005(3)
C3C 0.058(4) 0.052(4) 0.045(3) -0.001(3) 0.020(3) -0.002(3)
C4C 0.052(3) 0.053(4) 0.061(4) 0.001(4) 0.021(3) 0.001(3)
C5C 0.041(3) 0.053(4) 0.077(4) 0.006(4) 0.010(3) 0.004(3)
C6C 0.042(3) 0.060(4) 0.039(3) -0.003(3) 0.000(3) 0.000(3)
N10 0.085(5) 0.054(4) 0.066(4) 0.010(3) 0.000(4) -0.025(3)
O11 0.082(3) 0.075(3) 0.080(3) -0.003(3) 0.002(3) 0.000(3)
O12 0.128(4) 0.123(5) 0.043(3) -0.003(3) -0.004(3) -0.035(4)
O13 0.083(4) 0.097(5) 0.128(5) -0.017(4) 0.038(4) -0.003(4)
N20 0.057(3) 0.103(5) 0.050(4) 0.007(4) 0.006(3) -0.004(3)
O21 0.106(4) 0.141(5) 0.039(3) 0.007(3) 0.006(3) -0.028(3)
O22 0.128(5) 0.106(4) 0.081(4) 0.023(4) -0.015(3) -0.042(4)
O23 0.128(5) 0.095(5) 0.088(5) 0.001(4) 0.002(4) -0.030(4)
O1W 0.057(2) 0.059(3) 0.070(3) 0.000(2) 0.008(2) -0.007(2)
O2W 0.073(3) 0.106(4) 0.082(4) 0.006(3) 0.014(3) 0.002(3)
O3W 0.113(4) 0.078(4) 0.107(5) -0.004(3) 0.031(3) -0.021(3)
O4W 0.101(4) 0.093(4) 0.080(3) -0.003(3) 0.020(3) 0.003(3)
O5W 0.119(4) 0.096(4) 0.079(4) 0.012(3) 0.007(3) -0.006(3)

loop_
_atom_site_label
_atom_site_type_symbol
_atom_site_fract_x
_atom_site_fract_y
_atom_site_fract_z
_atom_site_U_iso_or_equiv
_atom_site_thermal_displace_type
_atom_site_occupancy
_atom_site_calc_flag
_atom_site_refinement_flags
Pd1 Pd 0.25002(3) 0.32236(4) 0.25008(2) 0.04164(12) Uani 1 d .
N1 N 0.4094(4) 0.4894(5) 0.4020(2) 0.0532(12) Uani 1 d .
C1 C 0.4662(6) 0.6172(7) 0.4170(3) 0.081(2) Uani 1 d .
H1A H 0.4166(29) 0.6855(8) 0.3979(20) 0.173(22) Uiso 1 calc R
H1B H 0.5459(23) 0.6196(23) 0.4066(24) 0.173(22) Uiso 1 calc R
H1C H 0.4731(52) 0.6300(27) 0.4565(4) 0.173(22) Uiso 1 calc R
C2 C 0.3656(5) 0.4615(7) 0.3475(2) 0.0521(15) Uani 1 d .
O2 O 0.3701(3) 0.5446(4) 0.3110(2) 0.0608(10) Uani 1 d .
N3 N 0.3132(7) 0.3407(6) 0.3326(3) 0.041(2) Uani 1 d .
C4 C 0.3048(5) 0.2522(8) 0.3725(3) 0.056(2) Uani 1 d .
N4 N 0.2499(4) 0.1383(5) 0.3589(2) 0.0595(14) Uani 1 d .
H4A H 0.2201(4) 0.1218(5) 0.3248(2) 0.066(13) Uiso 1 calc R
H4B H 0.2442(4) 0.0810(5) 0.3843(2) 0.066(13) Uiso 1 calc R
C5 C 0.3510(7) 0.2794(9) 0.4296(3) 0.063(2) Uani 1 d .
H5 H 0.3466(7) 0.2180(9) 0.4574(3) 0.064(13) Uiso 1 calc R
C6 C 0.4014(6) 0.3989(9) 0.4410(3) 0.064(2) Uani 1 d .
H6 H 0.4321(6) 0.4193(9) 0.4778(3) 0.064(13) Uiso 1 calc R
N1A N 0.0753(4) 0.3692(4) 0.2535(2) 0.0411(11) Uani 1 d .
C2A C 0.0044(5) 0.3758(5) 0.2017(2) 0.0472(14) Uani 1 d .
C3A C -0.1188(5) 0.4015(6) 0.1965(3) 0.057(2) Uani 1 d .
H3A H -0.1666(5) 0.4069(6) 0.1615(3) 0.050(4) Uiso 1 calc R
C4A C -0.1702(5) 0.4192(6) 0.2438(3) 0.064(2) Uani 1 d .
H4A1 H -0.2530(5) 0.4376(6) 0.2407(3) 0.050(4) Uiso 1 calc R
C5A C -0.1008(5) 0.4099(6) 0.2946(3) 0.062(2) Uani 1 d .
H5A H -0.1355(5) 0.4182(6) 0.3267(3) 0.050(4) Uiso 1 calc R
C6A C 0.0234(5) 0.3876(6) 0.2977(2) 0.0551(15) Uani 1 d .
H6A H 0.0721(5) 0.3856(6) 0.3325(2) 0.050(4) Uiso 1 calc R
N1B N 0.1885(7) 0.3161(5) 0.1713(3) 0.045(2) Uani 1 d .
C2B C 0.0696(5) 0.3489(5) 0.1548(2) 0.0435(14) Uani 1 d .
C3B C 0.0253(5) 0.3546(6) 0.0989(2) 0.057(2) Uani 1 d .
H3B H -0.0554(5) 0.3780(6) 0.0863(2) 0.050(4) Uiso 1 calc R
C4B C 0.1023(7) 0.3252(6) 0.0617(3) 0.053(2) Uani 1 d .
H4B1 H 0.0726(7) 0.3298(6) 0.0238(3) 0.050(4) Uiso 1 calc R
C5B C 0.2231(6) 0.2889(7) 0.0790(2) 0.053(2) Uani 1 d .
H5B H 0.2738(6) 0.2672(7) 0.0535(2) 0.050(4) Uiso 1 calc R
C6B C 0.2653(5) 0.2862(5) 0.1360(2) 0.0415(15) Uani 1 d .
N1C N 0.4022(4) 0.2638(5) 0.2222(2) 0.0417(11) Uani 1 d .
C2C C 0.3873(4) 0.2538(5) 0.1644(2) 0.0432(13) Uani 1 d .
C3C C 0.4841(5) 0.2147(5) 0.1380(2) 0.050(2) Uani 1 d .
H3C H 0.4744(5) 0.2111(5) 0.0994(2) 0.050(4) Uiso 1 calc R
C4C C 0.5944(5) 0.1814(6) 0.1698(2) 0.0539(14) Uani 1 d .
H4C H 0.6590(5) 0.1526(6) 0.1530(2) 0.050(4) Uiso 1 calc R
C5C C 0.6073(5) 0.1912(6) 0.2261(3) 0.057(2) Uani 1 d .
H5C H 0.6812(5) 0.1692(6) 0.2480(3) 0.050(4) Uiso 1 calc R
C6C C 0.5112(5) 0.2338(5) 0.2508(2) 0.0476(14) Uani 1 d .
H6C H 0.5231(5) 0.2421(5) 0.2893(2) 0.050(4) Uiso 1 calc R
N10 N -0.0380(6) 0.0440(6) 0.1192(3) 0.0693(15) Uani 1 d .
O11 O 0.0708(4) 0.0321(5) 0.1407(2) 0.0802(13) Uani 1 d .
O12 O -0.0677(5) 0.0168(6) 0.0697(2) 0.100(2) Uani 1 d .
O13 O -0.1130(6) 0.0755(6) 0.1479(3) 0.100(2) Uani 1 d .
N20 N 0.1504(5) 0.7288(7) 0.3976(2) 0.070(2) Uani 1 d .
O21 O 0.1951(5) 0.7229(5) 0.4479(2) 0.096(2) Uani 1 d .
O22 O 0.1599(5) 0.8266(6) 0.3702(2) 0.109(2) Uani 1 d .
O23 O 0.0977(7) 0.6311(6) 0.3748(2) 0.105(2) Uani 1 d .
O1W O 0.5754(3) 0.5638(4) 0.2602(2) 0.0620(11) Uani 1 d .
O2W O 0.7165(4) 0.4233(5) 0.0595(2) 0.087(2) Uani 1 d .
O3W O 0.8002(5) 0.4739(5) 0.4682(2) 0.098(2) Uani 1 d .
O4W O 0.6846(5) 0.1609(5) 0.0447(2) 0.0908(14) Uani 1 d .
O5W O 0.0430(5) 0.4291(6) 0.4479(2) 0.099(2) Uani 1 d .

loop_
_atom_type_symbol
_atom_type_description
_atom_type_scat_dispersion_real
_atom_type_scat_dispersion_imag
_atom_type_scat_source
C C 0.0033 0.0016 'International Tables Vol C Tables 4.2.6.8 and 6.1.1.4'
H H 0.0000 0.0000 'International Tables Vol C Tables 4.2.6.8 and 6.1.1.4'
N N 0.0061 0.0033 'International Tables Vol C Tables 4.2.6.8 and 6.1.1.4'
O O 0.0106 0.0060 'International Tables Vol C Tables 4.2.6.8 and 6.1.1.4'
Pd Pd -0.9988 1.0072 'International Tables Vol C Tables 4.2.6.8 and 6.1.1.4'

loop_
_geom_angle_atom_site_label_1
_geom_angle_atom_site_label_2
_geom_angle_atom_site_label_3
_geom_angle
N1B Pd1 N1C 80.5(3)
N1B Pd1 N1A 82.0(3)
N1C Pd1 N1A 162.3(2)
N1B Pd1 N3 176.6(2)
N1C Pd1 N3 100.8(2)
N1A Pd1 N3 96.8(2)
C6 N1 C2 119.5(6)
C6 N1 C1 120.6(6)
C2 N1 C1 119.9(6)
N1 C1 H1A 109.5(3)
N1 C1 H1B 109.5(3)
H1A C1 H1B 109.5
N1 C1 H1C 109.5(3)
H1A C1 H1C 109.5
H1B C1 H1C 109.5
O2 C2 N1 120.4(6)
O2 C2 N3 119.1(6)
N1 C2 N3 120.5(6)
C4 N3 C2 119.0(7)
C4 N3 Pd1 127.1(5)
C2 N3 Pd1 113.9(5)
N4 C4 N3 119.5(6)
N4 C4 C5 119.3(7)
N3 C4 C5 121.2(7)
C4 N4 H4A 120.0(4)
C4 N4 H4B 120.0(4)
H4A N4 H4B 120.0
C6 C5 C4 116.5(8)
C6 C5 H5 121.7(5)
C4 C5 H5 121.7(5)
N1 C6 C5 123.3(7)
N1 C6 H6 118.4(4)
C5 C6 H6 118.4(5)
C6A N1A C2A 118.8(5)
C6A N1A Pd1 128.4(4)
C2A N1A Pd1 112.7(3)
N1A C2A C3A 120.4(5)
N1A C2A C2B 114.9(4)
C3A C2A C2B 124.6(5)
C2A C3A C4A 119.1(6)
C2A C3A H3A 120.5(3)
C4A C3A H3A 120.5(4)
C5A C4A C3A 120.4(6)
C5A C4A H4A1 119.8(3)
C3A C4A H4A1 119.8(4)
C4A C5A C6A 118.3(5)
C4A C5A H5A 120.8(3)
C6A C5A H5A 120.8(4)
N1A C6A C5A 122.9(6)
N1A C6A H6A 118.5(3)
C5A C6A H6A 118.5(4)
C6B N1B C2B 123.8(7)
C6B N1B Pd1 119.1(6)
C2B N1B Pd1 117.1(5)
N1B C2B C3B 118.5(5)
N1B C2B C2A 113.2(5)
C3B C2B C2A 128.3(5)
C2B C3B C4B 118.9(5)
C2B C3B H3B 120.6(3)
C4B C3B H3B 120.6(4)
C3B C4B C5B 122.1(7)
C3B C4B H4B1 118.9(4)
C5B C4B H4B1 118.9(4)
C4B C5B C6B 117.4(6)
C4B C5B H5B 121.3(4)
C6B C5B H5B 121.3(4)
N1B C6B C5B 119.3(6)
N1B C6B C2C 112.7(5)
C5B C6B C2C 128.0(5)
C6C N1C C2C 117.4(4)
C6C N1C Pd1 129.4(4)
C2C N1C Pd1 113.2(3)
N1C C2C C3C 120.7(5)
N1C C2C C6B 114.3(4)
C3C C2C C6B 124.9(5)
C4C C3C C2C 119.4(5)
C4C C3C H3C 120.3(3)
C2C C3C H3C 120.3(3)
C5C C4C C3C 119.2(5)
C5C C4C H4C 120.4(3)
C3C C4C H4C 120.4(3)
C4C C5C C6C 120.1(5)
C4C C5C H5C 120.0(3)
C6C C5C H5C 120.0(3)
N1C C6C C5C 123.2(5)
N1C C6C H6C 118.4(3)
C5C C6C H6C 118.4(3)
O13 N10 O12 121.6(7)
O13 N10 O11 119.6(6)
O12 N10 O11 118.7(7)
O22 N20 O23 119.4(6)
O22 N20 O21 121.5(7)
O23 N20 O21 119.0(7)

loop_
_geom_bond_atom_site_label_1
_geom_bond_atom_site_label_2
_geom_bond_distance
Pd1 N1B 1.932(7)
Pd1 N1C 2.011(4)
Pd1 N1A 2.013(4)
Pd1 N3 2.028(7)
N1 C6 1.338(8)
N1 C2 1.368(6)
N1 C1 1.467(8)
C1 H1A 0.96
C1 H1B 0.96
C1 H1C 0.96
C2 O2 1.234(6)
C2 N3 1.385(9)
N3 C4 1.340(9)
C4 N4 1.328(8)
C4 C5 1.430(10)
N4 H4A 0.86
N4 H4B 0.86
C5 C6 1.351(11)
C5 H5 0.93
C6 H6 0.93
N1A C6A 1.314(6)
N1A C2A 1.376(6)
C2A C3A 1.378(7)
C2A C2B 1.474(7)
C3A C4A 1.378(8)
C3A H3A 0.93
C4A C5A 1.352(8)
C4A H4A1 0.93
C5A C6A 1.388(7)
C5A H5A 0.93
C6A H6A 0.93
N1B C6B 1.341(8)
N1B C2B 1.358(9)
C2B C3B 1.374(7)
C3B C4B 1.375(9)
C3B H3B 0.93
C4B C5B 1.390(9)
C4B H4B1 0.93
C5B C6B 1.391(8)
C5B H5B 0.93
C6B C2C 1.456(7)
N1C C6C 1.330(6)
N1C C2C 1.396(6)
C2C C3C 1.397(7)
C3C C4C 1.381(8)
C3C H3C 0.93
C4C C5C 1.360(7)
C4C H4C 0.93
C5C C6C 1.377(8)
C5C H5C 0.93
C6C H6C 0.93
N10 O13 1.214(7)
N10 O12 1.230(6)
N10 O11 1.242(6)
N20 O22 1.213(7)
N20 O23 1.240(8)
N20 O21 1.247(6)

loop_
_geom_torsion_atom_site_label_1
_geom_torsion_atom_site_label_2
_geom_torsion_atom_site_label_3
_geom_torsion_atom_site_label_4
_geom_torsion
C6 N1 C2 O2 178.6(5)
C1 N1 C2 O2 -2.3(7)
C6 N1 C2 N3 0.1(8)
C1 N1 C2 N3 179.2(5)
O2 C2 N3 C4 -177.8(6)
N1 C2 N3 C4 0.7(9)
O2 C2 N3 Pd1 -0.3(7)
N1 C2 N3 Pd1 178.3(4)
N1B Pd1 N3 C4 150.2(62)
N1C Pd1 N3 C4 -96.8(6)
N1A Pd1 N3 C4 81.1(6)
N1B Pd1 N3 C2 -27.1(70)
N1C Pd1 N3 C2 85.9(5)
N1A Pd1 N3 C2 -96.2(5)
C2 N3 C4 N4 177.1(5)
Pd1 N3 C4 N4 -0.1(9)
C2 N3 C4 C5 -1.3(10)
Pd1 N3 C4 C5 -178.5(5)
N4 C4 C5 C6 -177.4(6)
N3 C4 C5 C6 1.0(10)
C2 N1 C6 C5 -0.4(9)
C1 N1 C6 C5 -179.5(7)
C4 C5 C6 N1 -0.1(11)
N1B Pd1 N1A C6A 175.7(5)
N1C Pd1 N1A C6A 165.7(6)
N3 Pd1 N1A C6A -7.5(5)
N1B Pd1 N1A C2A -1.2(4)
N1C Pd1 N1A C2A -11.1(9)
N3 Pd1 N1A C2A 175.6(4)
C6A N1A C2A C3A 0.2(8)
Pd1 N1A C2A C3A 177.4(4)
C6A N1A C2A C2B -177.8(5)
Pd1 N1A C2A C2B -0.6(5)
N1A C2A C3A C4A -0.7(8)
C2B C2A C3A C4A 177.0(5)
C2A C3A C4A C5A -0.7(10)
C3A C4A C5A C6A 2.6(9)
C2A N1A C6A C5A 1.8(8)
Pd1 N1A C6A C5A -174.9(4)
C4A C5A C6A N1A -3.2(9)
N1C Pd1 N1B C6B -3.2(4)
N1A Pd1 N1B C6B 179.8(5)
N3 Pd1 N1B C6B 110.3(65)
N1C Pd1 N1B C2B 179.9(5)
N1A Pd1 N1B C2B 2.9(4)
N3 Pd1 N1B C2B -66.6(68)
C6B N1B C2B C3B -1.4(9)
Pd1 N1B C2B C3B 175.4(4)
C6B N1B C2B C2A 179.3(5)
Pd1 N1B C2B C2A -4.0(6)
N1A C2A C2B N1B 2.9(7)
C3A C2A C2B N1B -175.0(5)
N1A C2A C2B C3B -176.4(5)
C3A C2A C2B C3B 5.7(9)
N1B C2B C3B C4B 0.9(8)
C2A C2B C3B C4B -179.9(6)
C2B C3B C4B C5B 0.6(10)
C3B C4B C5B C6B -1.6(10)
C2B N1B C6B C5B 0.3(9)
Pd1 N1B C6B C5B -176.4(4)
C2B N1B C6B C2C -179.6(5)
Pd1 N1B C6B C2C 3.7(7)
C4B C5B C6B N1B 1.1(9)
C4B C5B C6B C2C -178.9(6)
N1B Pd1 N1C C6C -177.8(5)
N1A Pd1 N1C C6C -167.8(5)
N3 Pd1 N1C C6C 5.4(5)
N1B Pd1 N1C C2C 1.9(4)
N1A Pd1 N1C C2C 12.0(9)
N3 Pd1 N1C C2C -174.9(4)
C6C N1C C2C C3C -0.4(8)
Pd1 N1C C2C C3C 179.8(4)
C6C N1C C2C C6B 179.2(5)
Pd1 N1C C2C C6B -0.6(6)
N1B C6B C2C N1C -1.8(7)
C5B C6B C2C N1C 178.2(5)
N1B C6B C2C C3C 177.7(5)
C5B C6B C2C C3C -2.2(9)
N1C C2C C3C C4C 2.2(8)
C6B C2C C3C C4C -177.4(5)
C2C C3C C4C C5C -1.9(9)
C3C C4C C5C C6C 0.1(9)
C2C N1C C6C C5C -1.6(8)
Pd1 N1C C6C C5C 178.1(4)
C4C C5C C6C N1C 1.8(9)
